data_1568618
loop_
_publ_author_name
'Manzano, Richard A.'
'Hill, Anthony F.'

_publ_section_title
;
 Fluorocarbyne complexes <i>via</i> electrophilic fluorination of carbido
 ligands.
;
_journal_issue 14
_journal_name_full 'Chemical science'
_journal_page_first 3776
_journal_page_last 3781
_journal_paper_doi 10.1039/d3sc00261f
_journal_volume 14
_journal_year 2023
_chemical_formula_moiety 'C18 H22 Au B Cl F N6 O2 W'
_chemical_formula_sum 'C18 H22 Au B Cl F N6 O2 W'
_chemical_formula_weight 800.49
_chemical_name_systematic W(u-CF)(AuCl)(CO)2(Tp*)
_chemical_properties_physical Air-sensitive,Heat-sensitive,Light-sensitive
_space_group_crystal_system monoclinic
_space_group_IT_number 14
_space_group_name_Hall '-P 2ybc'
_space_group_name_H-M_alt 'P 1 21/c 1'
_atom_sites_solution_hydrogens mixed
_atom_sites_solution_primary dual
_audit_creation_date 2022-11-24
_audit_creation_method
;
Olex2 1.2
(compiled May 18 2018 14:05:52 for OlexSys, GUI svn.r5506)
;
_audit_update_record
;
2022-12-15 deposited with the CCDC.	2023-03-07 downloaded from the CCDC.
;
_cell_angle_alpha 90
_cell_angle_beta 105.744(7)
_cell_angle_gamma 90
_cell_formula_units_Z 4
_cell_length_a 11.6629(9)
_cell_length_b 10.2338(5)
_cell_length_c 20.6113(12)
_cell_measurement_reflns_used 5144
_cell_measurement_temperature 150.01(10)
_cell_measurement_theta_max 29.2450
_cell_measurement_theta_min 3.9740
_cell_volume 2367.8(3)
_computing_cell_refinement 'CrysAlisPro 1.171.40.82a (Rigaku OD, 2020)'
_computing_data_collection 'CrysAlisPro 1.171.40.82a (Rigaku OD, 2020)'
_computing_data_reduction 'CrysAlisPro 1.171.40.82a (Rigaku OD, 2020)'
_computing_molecular_graphics 'Olex2 (Dolomanov et al., 2009)'
_computing_publication_material 'Olex2 (Dolomanov et al., 2009)'
_computing_structure_refinement 'ShelXL (Sheldrick, 2015)'
_computing_structure_solution 'ShelXT (Sheldrick, 2015)'
_diffrn_ambient_environment N~2~
_diffrn_ambient_temperature 150.01(10)
_diffrn_detector 'CCD plate'
_diffrn_detector_area_resol_mean 5.1872
_diffrn_detector_type Atlas
_diffrn_measured_fraction_theta_full 0.997
_diffrn_measured_fraction_theta_max 0.998
_diffrn_measurement_details
'List of Runs (angles in degrees, time in seconds): # Type Start End Width t~exp~ \w \q \k \f Frames -------------------------------------------------------------------------- 1 \w -8.00 49.00 1.00 187.50 -- 11.61 37.00 60.00 57 2 \w -37.00 82.00 1.00 187.50 -- 11.61 0.00 0.00 119'
_diffrn_measurement_device 'four-circle diffractometer'
_diffrn_measurement_device_type 'New Xcalibur, Atlas'
_diffrn_measurement_method '\w scans'
_diffrn_orient_matrix_type 'CrysAlisPro convention (1999,Acta A55,543-557)'
_diffrn_orient_matrix_UB_11 -0.0609216000
_diffrn_orient_matrix_UB_12 -0.0179674000
_diffrn_orient_matrix_UB_13 -0.0070012000
_diffrn_orient_matrix_UB_21 0.0138662000
_diffrn_orient_matrix_UB_22 -0.0427633000
_diffrn_orient_matrix_UB_23 0.0281367000
_diffrn_orient_matrix_UB_31 -0.0097368000
_diffrn_orient_matrix_UB_32 0.0514622000
_diffrn_orient_matrix_UB_33 0.0209001000
_diffrn_radiation_monochromator graphite
_diffrn_radiation_probe x-ray
_diffrn_radiation_type MoK\a
_diffrn_radiation_wavelength 0.71073
_diffrn_reflns_av_R_equivalents 0.0402
_diffrn_reflns_av_unetI/netI 0.0556
_diffrn_reflns_Laue_measured_fraction_full 0.997
_diffrn_reflns_Laue_measured_fraction_max 0.998
_diffrn_reflns_limit_h_max 14
_diffrn_reflns_limit_h_min -13
_diffrn_reflns_limit_k_max 10
_diffrn_reflns_limit_k_min -12
_diffrn_reflns_limit_l_max 25
_diffrn_reflns_limit_l_min -21
_diffrn_reflns_number 10721
_diffrn_reflns_point_group_measured_fraction_full 0.997
_diffrn_reflns_point_group_measured_fraction_max 0.998
_diffrn_reflns_theta_full 25.242
_diffrn_reflns_theta_max 26.372
_diffrn_reflns_theta_min 3.630
_diffrn_source 'fine-focus sealed X-ray tube'
_diffrn_source_type 'Enhance (Mo) X-ray Source'
_exptl_absorpt_coefficient_mu 11.190
_exptl_absorpt_correction_T_max 0.61248
_exptl_absorpt_correction_T_min 0.60550
_exptl_absorpt_correction_type sphere
_exptl_absorpt_process_details
'CrysAlisPro 1.171.40.82a (Rigaku Oxford Diffraction, 2020) Spherical absorption correction using equivalent radius and absorption coefficient. Empirical absorption correction using spherical harmonics, implemented in SCALE3 ABSPACK scaling algorithm.'
_exptl_crystal_colour 'clear orange'
_exptl_crystal_colour_lustre clear
_exptl_crystal_colour_primary orange
_exptl_crystal_density_diffrn 2.246
_exptl_crystal_description plate
_exptl_crystal_F_000 1488
_exptl_crystal_size_max 0.192
_exptl_crystal_size_mid 0.138
_exptl_crystal_size_min 0.048
_exptl_crystal_size_rad 0.053
_refine_diff_density_max 1.972
_refine_diff_density_min -1.343
_refine_diff_density_rms 0.179
_refine_ls_extinction_method none
_refine_ls_goodness_of_fit_ref 1.015
_refine_ls_hydrogen_treatment mixed
_refine_ls_matrix_type full
_refine_ls_number_parameters 290
_refine_ls_number_reflns 4839
_refine_ls_number_restraints 0
_refine_ls_restrained_S_all 1.015
_refine_ls_R_factor_all 0.0497
_refine_ls_R_factor_gt 0.0359
_refine_ls_shift/su_max 0.001
_refine_ls_shift/su_mean 0.000
_refine_ls_structure_factor_coef Fsqd
_refine_ls_weighting_details 'w=1/[\s^2^(Fo^2^)+(0.0282P)^2^] where P=(Fo^2^+2Fc^2^)/3'
_refine_ls_weighting_scheme calc
_refine_ls_wR_factor_gt 0.0671
_refine_ls_wR_factor_ref 0.0734
_reflns_Friedel_coverage 0.000
_reflns_number_gt 3942
_reflns_number_total 4839
_reflns_threshold_expression 'I > 2\s(I)'
_cod_data_source_file d3sc00261f3.cif
_cod_data_source_block rm-069-2022bred
_cod_depositor_comments 'Adding full bibliography for 1568618--1568619.cif.'
_cod_database_code 1568618
_shelx_shelxl_version_number 2018/3
_chemical_oxdiff_formula 'C18 H22 Au B Cl F N6 O2'
_chemical_oxdiff_usercomment 'Grown from slow evaporation of a dcm hexane solution'
_shelx_space_group_comment
;
The symmetry employed for this shelxl refinement is uniquely defined
by the following loop, which should always be used as a source of
symmetry information in preference to the above space-group names.
They are only intended as comments.
;
_reflns_odcompleteness_completeness 99.69
_reflns_odcompleteness_iscentric 1
_reflns_odcompleteness_theta 26.32
_olex2_refinement_description
;
1. Fixed Uiso
 At 1.2 times of:
  All C(H) groups
 At 1.5 times of:
  All C(H,H,H) groups
2.a Aromatic/amide H refined with riding coordinates:
 C5(H5), C10(H10), C15(H15)
2.b Idealised Me refined as rotating group:
 C7(H7A,H7B,H7C), C8(H8A,H8B,H8C), C12(H12A,H12B,H12C), C13(H13A,H13B,H13C),
 C17(H17A,H17B,H17C), C18(H18A,H18B,H18C)
;
_ins_header
'TITL rm-069-2022bred in P2(1)/c REM P2(1)/c (#14 in standard setting) CELL 0.71073 11.662949 10.233835 20.611280 90.0000 105.7440 90.0000 ZERR 4.00 0.000858 0.000513 0.001194 0.0000 0.0067 0.0000 LATT 1 SYMM -x, y+1/2,-z+1/2 SFAC C H B N O F Cl Au UNIT 72.00 88.00 4.00 24.00 8.00 4.00 4.00 4.00 TREF HKLF 4 END'
_measurement_temperature 150
_olex2_submission_original_sample_id W(u-CF)(AuCl)(CO)2(Tp*)
_olex2_submission_special_instructions 'No special instructions were received'
_oxdiff_exptl_absorpt_empirical_details
'Empirical correction (ABSPACK) includes: - Absorption correction using spherical harmonics - Frame scaling'
_oxdiff_exptl_absorpt_empirical_full_max 2.096
_oxdiff_exptl_absorpt_empirical_full_min 0.772

loop_
_space_group_symop_operation_xyz
'x, y, z'
'-x, y+1/2, -z+1/2'
'-x, -y, -z'
'x, -y-1/2, z-1/2'

loop_
_atom_site_label
_atom_site_type_symbol
_atom_site_fract_x
_atom_site_fract_y
_atom_site_fract_z
_atom_site_U_iso_or_equiv
_atom_site_adp_type
_atom_site_occupancy
_atom_site_site_symmetry_order
_atom_site_calc_flag
_atom_site_refinement_flags_posn
_atom_site_refinement_flags_adp
_atom_site_refinement_flags_occupancy
_atom_site_disorder_assembly
_atom_site_disorder_group
Au1 Au 0.84462(3) 0.14034(2) 0.34165(2) 0.03726(10) Uani 1 1 d . . . . .
W1 W 0.63759(2) 0.26922(2) 0.35002(2) 0.02580(9) Uani 1 1 d . . . . .
Cl1 Cl 1.0456(2) 0.1332(2) 0.36187(11) 0.0599(6) Uani 1 1 d . . . . .
F1 F 0.6267(5) -0.0002(4) 0.2821(2) 0.0718(15) Uani 1 1 d . . . . .
O1 O 0.4705(6) 0.0679(5) 0.3941(3) 0.0620(16) Uani 1 1 d . . . . .
O2 O 0.4708(5) 0.2590(5) 0.2027(2) 0.0519(15) Uani 1 1 d . . . . .
N1 N 0.5248(5) 0.4191(5) 0.3762(2) 0.0253(12) Uani 1 1 d . . . . .
N2 N 0.5824(5) 0.5243(5) 0.4141(2) 0.0241(12) Uani 1 1 d . . . . .
N3 N 0.7438(5) 0.3014(5) 0.4538(2) 0.0304(13) Uani 1 1 d . . . . .
N4 N 0.7797(5) 0.4257(5) 0.4750(2) 0.0289(12) Uani 1 1 d . . . . .
N5 N 0.7374(5) 0.4376(5) 0.3258(2) 0.0251(12) Uani 1 1 d . . . . .
N6 N 0.7560(5) 0.5451(4) 0.3669(2) 0.0259(12) Uani 1 1 d . . . . .
C1 C 0.6681(7) 0.1088(6) 0.3140(3) 0.0416(19) Uani 1 1 d . . . . .
C2 C 0.5316(7) 0.1446(7) 0.3798(4) 0.0408(18) Uani 1 1 d . . . . .
C3 C 0.5298(7) 0.2677(7) 0.2564(3) 0.0360(17) Uani 1 1 d . . . . .
C4 C 0.4071(6) 0.4370(7) 0.3660(3) 0.0294(15) Uani 1 1 d . . . . .
C5 C 0.3889(6) 0.5527(6) 0.3969(3) 0.0304(15) Uani 1 1 d . . . . .
H5 H 0.315791 0.588157 0.397534 0.036 Uiso 1 1 calc R . . . .
C6 C 0.4984(6) 0.6047(6) 0.4262(3) 0.0264(15) Uani 1 1 d . . . . .
C7 C 0.3140(6) 0.3428(7) 0.3292(4) 0.0416(18) Uani 1 1 d . . . . .
H7A H 0.339518 0.302324 0.293496 0.062 Uiso 1 1 calc GR . . . .
H7B H 0.240562 0.388578 0.310649 0.062 Uiso 1 1 calc GR . . . .
H7C H 0.302093 0.276890 0.359930 0.062 Uiso 1 1 calc GR . . . .
C8 C 0.5280(7) 0.7287(6) 0.4650(3) 0.0406(18) Uani 1 1 d . . . . .
H8A H 0.582991 0.710850 0.507996 0.061 Uiso 1 1 calc GR . . . .
H8B H 0.456597 0.766241 0.471559 0.061 Uiso 1 1 calc GR . . . .
H8C H 0.563597 0.788853 0.440416 0.061 Uiso 1 1 calc GR . . . .
C9 C 0.8000(7) 0.2213(7) 0.5048(3) 0.0399(18) Uani 1 1 d . . . . .
C10 C 0.8697(6) 0.2943(8) 0.5570(3) 0.0425(19) Uani 1 1 d . . . . .
H10 H 0.916815 0.262381 0.597757 0.051 Uiso 1 1 calc R . . . .
C11 C 0.8567(6) 0.4235(8) 0.5373(3) 0.0357(17) Uani 1 1 d . . . . .
C12 C 0.7841(8) 0.0762(7) 0.5007(4) 0.058(2) Uani 1 1 d . . . . .
H12A H 0.701702 0.055304 0.495027 0.087 Uiso 1 1 calc GR . . . .
H12B H 0.831486 0.036947 0.541520 0.087 Uiso 1 1 calc GR . . . .
H12C H 0.808852 0.043367 0.463059 0.087 Uiso 1 1 calc GR . . . .
C13 C 0.9119(7) 0.5420(8) 0.5734(3) 0.050(2) Uani 1 1 d . . . . .
H13A H 0.965374 0.579654 0.550452 0.075 Uiso 1 1 calc GR . . . .
H13B H 0.955381 0.519347 0.618623 0.075 Uiso 1 1 calc GR . . . .
H13C H 0.850944 0.604193 0.574748 0.075 Uiso 1 1 calc GR . . . .
C14 C 0.7792(5) 0.4694(6) 0.2724(3) 0.0256(14) Uani 1 1 d . . . . .
C15 C 0.8222(6) 0.5958(6) 0.2803(3) 0.0346(17) Uani 1 1 d . . . . .
H15 H 0.855385 0.641428 0.250778 0.042 Uiso 1 1 calc R . . . .
C16 C 0.8067(6) 0.6410(6) 0.3394(3) 0.0303(15) Uani 1 1 d . . . . .
C17 C 0.7747(7) 0.3778(7) 0.2156(3) 0.0417(19) Uani 1 1 d . . . . .
H17A H 0.825721 0.304393 0.231725 0.063 Uiso 1 1 calc GR . . . .
H17B H 0.800924 0.422064 0.181131 0.063 Uiso 1 1 calc GR . . . .
H17C H 0.694373 0.347767 0.197278 0.063 Uiso 1 1 calc GR . . . .
C18 C 0.8306(6) 0.7726(6) 0.3711(4) 0.0397(18) Uani 1 1 d . . . . .
H18A H 0.756454 0.815610 0.368764 0.060 Uiso 1 1 calc GR . . . .
H18B H 0.875549 0.823697 0.347531 0.060 Uiso 1 1 calc GR . . . .
H18C H 0.875279 0.763336 0.417394 0.060 Uiso 1 1 calc GR . . . .
B1 B 0.7174(7) 0.5418(7) 0.4323(4) 0.0289(17) Uani 1 1 d . . . . .
H1 H 0.749(6) 0.631(6) 0.459(3) 0.040(19) Uiso 1 1 d . . . . .

loop_
_atom_site_aniso_label
_atom_site_aniso_U_11
_atom_site_aniso_U_22
_atom_site_aniso_U_33
_atom_site_aniso_U_23
_atom_site_aniso_U_13
_atom_site_aniso_U_12
Au1 0.0509(2) 0.02782(15) 0.03813(17) 0.00407(12) 0.02080(15) 0.01326(13)
W1 0.03466(18) 0.02017(14) 0.02306(14) -0.00179(10) 0.00866(12) 0.00159(11)
Cl1 0.0538(15) 0.0634(13) 0.0709(14) 0.0124(11) 0.0315(12) 0.0226(11)
F1 0.079(4) 0.040(3) 0.085(3) -0.028(3) 0.004(3) 0.002(2)
O1 0.090(5) 0.041(3) 0.062(4) -0.005(3) 0.031(3) -0.022(3)
O2 0.046(4) 0.077(4) 0.029(3) -0.014(3) 0.004(3) 0.011(3)
N1 0.022(3) 0.031(3) 0.022(3) -0.004(2) 0.002(2) -0.007(2)
N2 0.029(3) 0.022(3) 0.022(3) -0.006(2) 0.007(2) 0.001(2)
N3 0.038(4) 0.030(3) 0.020(3) 0.004(2) 0.002(2) 0.010(3)
N4 0.027(3) 0.038(3) 0.022(3) -0.002(2) 0.006(2) 0.007(3)
N5 0.028(3) 0.022(3) 0.025(3) -0.003(2) 0.007(2) 0.007(2)
N6 0.031(3) 0.018(2) 0.029(3) -0.005(2) 0.009(2) 0.001(2)
C1 0.054(5) 0.024(3) 0.043(4) -0.014(3) 0.007(4) 0.004(3)
C2 0.043(5) 0.040(4) 0.039(4) -0.003(3) 0.009(4) -0.002(4)
C3 0.039(5) 0.042(4) 0.026(4) -0.001(3) 0.006(3) -0.001(3)
C4 0.016(4) 0.045(4) 0.025(3) 0.007(3) 0.002(3) -0.009(3)
C5 0.026(4) 0.033(3) 0.035(4) -0.002(3) 0.013(3) 0.008(3)
C6 0.035(4) 0.026(3) 0.020(3) 0.003(3) 0.011(3) 0.005(3)
C7 0.031(4) 0.048(4) 0.048(4) -0.004(4) 0.013(4) -0.007(4)
C8 0.051(5) 0.035(4) 0.040(4) -0.009(3) 0.018(4) 0.009(4)
C9 0.040(5) 0.052(4) 0.030(4) 0.009(4) 0.015(3) 0.021(4)
C10 0.032(5) 0.074(5) 0.022(3) 0.006(4) 0.007(3) 0.021(4)
C11 0.018(4) 0.068(5) 0.023(3) -0.007(4) 0.009(3) 0.008(4)
C12 0.068(7) 0.051(5) 0.056(5) 0.028(4) 0.020(5) 0.032(5)
C13 0.030(5) 0.085(6) 0.030(4) -0.022(4) 0.001(3) 0.003(4)
C14 0.020(4) 0.034(4) 0.023(3) 0.003(3) 0.006(3) 0.010(3)
C15 0.028(4) 0.035(4) 0.040(4) 0.018(3) 0.008(3) 0.007(3)
C16 0.021(4) 0.025(3) 0.039(4) 0.003(3) -0.001(3) 0.001(3)
C17 0.052(5) 0.045(4) 0.036(4) 0.001(3) 0.023(4) 0.001(4)
C18 0.024(4) 0.026(3) 0.067(5) -0.005(4) 0.007(4) 0.001(3)
B1 0.029(5) 0.031(4) 0.025(4) -0.009(3) 0.006(3) 0.001(3)

loop_
_atom_type_symbol
_atom_type_description
_atom_type_scat_dispersion_real
_atom_type_scat_dispersion_imag
_atom_type_scat_source
C C 0.0033 0.0016 'International Tables Vol C Tables 4.2.6.8 and 6.1.1.4'
H H 0.0000 0.0000 'International Tables Vol C Tables 4.2.6.8 and 6.1.1.4'
Au Au -2.0133 8.8022 'International Tables Vol C Tables 4.2.6.8 and 6.1.1.4'
B B 0.0013 0.0007 'International Tables Vol C Tables 4.2.6.8 and 6.1.1.4'
Cl Cl 0.1484 0.1585 'International Tables Vol C Tables 4.2.6.8 and 6.1.1.4'
F F 0.0171 0.0103 'International Tables Vol C Tables 4.2.6.8 and 6.1.1.4'
N N 0.0061 0.0033 'International Tables Vol C Tables 4.2.6.8 and 6.1.1.4'
O O 0.0106 0.0060 'International Tables Vol C Tables 4.2.6.8 and 6.1.1.4'
W W -0.8490 6.8722 'International Tables Vol C Tables 4.2.6.8 and 6.1.1.4'

loop_
_exptl_crystal_face_index_h
_exptl_crystal_face_index_k
_exptl_crystal_face_index_l
_exptl_crystal_face_perp_dist
-6 4 28 0.0703
-5 -5 27 0.0797
3 -14 -4 0.0981
6 -1 -29 0.0610
1 13 -11 0.0708
-4 13 12 0.0769
-15 0 -5 0.0176
16 -1 -1 0.0162
12 6 11 0.0347
9 -10 -17 0.0675

loop_
_geom_angle_atom_site_label_1
_geom_angle_atom_site_label_2
_geom_angle_atom_site_label_3
_geom_angle
_geom_angle_site_symmetry_1
_geom_angle_site_symmetry_3
_geom_angle_publ_flag
Cl1 Au1 W1 150.49(6) . . ?
C1 Au1 W1 42.08(18) . . ?
C1 Au1 Cl1 167.42(19) . . ?
N1 W1 Au1 159.27(13) . . ?
N1 W1 N3 82.63(18) . . ?
N1 W1 N5 84.15(18) . . ?
N3 W1 Au1 82.06(14) . . ?
N3 W1 N5 84.87(19) . . ?
N5 W1 Au1 80.64(12) . . ?
C1 W1 Au1 45.8(2) . . ?
C1 W1 N1 154.9(3) . . ?
C1 W1 N3 113.7(3) . . ?
C1 W1 N5 115.1(3) . . ?
C1 W1 C2 76.2(3) . . ?
C1 W1 C3 75.4(3) . . ?
C2 W1 Au1 109.7(2) . . ?
C2 W1 N1 84.7(2) . . ?
C2 W1 N3 91.7(3) . . ?
C2 W1 N5 168.6(2) . . ?
C2 W1 C3 90.7(3) . . ?
C3 W1 Au1 105.3(2) . . ?
C3 W1 N1 88.9(2) . . ?
C3 W1 N3 170.9(2) . . ?
C3 W1 N5 91.1(2) . . ?
N2 N1 W1 116.8(4) . . ?
C4 N1 W1 135.8(4) . . ?
C4 N1 N2 107.4(5) . . ?
N1 N2 B1 122.6(5) . . ?
C6 N2 N1 108.0(5) . . ?
C6 N2 B1 129.3(5) . . ?
N4 N3 W1 119.6(4) . . ?
C9 N3 W1 134.1(5) . . ?
C9 N3 N4 105.7(5) . . ?
N3 N4 B1 118.5(5) . . ?
C11 N4 N3 110.7(5) . . ?
C11 N4 B1 130.1(6) . . ?
N6 N5 W1 119.4(4) . . ?
C14 N5 W1 134.2(4) . . ?
C14 N5 N6 106.0(5) . . ?
N5 N6 B1 119.4(5) . . ?
C16 N6 N5 109.8(5) . . ?
C16 N6 B1 130.8(5) . . ?
W1 C1 Au1 92.1(3) . . ?
F1 C1 Au1 119.2(5) . . ?
F1 C1 W1 148.7(6) . . ?
O1 C2 W1 176.2(6) . . ?
O2 C3 W1 175.6(6) . . ?
N1 C4 C5 108.8(6) . . ?
N1 C4 C7 124.1(6) . . ?
C5 C4 C7 127.1(6) . . ?
C4 C5 H5 126.4 . . ?
C6 C5 C4 107.1(6) . . ?
C6 C5 H5 126.4 . . ?
N2 C6 C5 108.6(5) . . ?
N2 C6 C8 122.9(6) . . ?
C5 C6 C8 128.5(6) . . ?
C4 C7 H7A 109.5 . . ?
C4 C7 H7B 109.5 . . ?
C4 C7 H7C 109.5 . . ?
H7A C7 H7B 109.5 . . ?
H7A C7 H7C 109.5 . . ?
H7B C7 H7C 109.5 . . ?
C6 C8 H8A 109.5 . . ?
C6 C8 H8B 109.5 . . ?
C6 C8 H8C 109.5 . . ?
H8A C8 H8B 109.5 . . ?
H8A C8 H8C 109.5 . . ?
H8B C8 H8C 109.5 . . ?
N3 C9 C10 109.7(6) . . ?
N3 C9 C12 122.0(7) . . ?
C10 C9 C12 128.3(7) . . ?
C9 C10 H10 126.4 . . ?
C9 C10 C11 107.2(6) . . ?
C11 C10 H10 126.4 . . ?
N4 C11 C10 106.7(6) . . ?
N4 C11 C13 123.4(7) . . ?
C10 C11 C13 129.9(6) . . ?
C9 C12 H12A 109.5 . . ?
C9 C12 H12B 109.5 . . ?
C9 C12 H12C 109.5 . . ?
H12A C12 H12B 109.5 . . ?
H12A C12 H12C 109.5 . . ?
H12B C12 H12C 109.5 . . ?
C11 C13 H13A 109.5 . . ?
C11 C13 H13B 109.5 . . ?
C11 C13 H13C 109.5 . . ?
H13A C13 H13B 109.5 . . ?
H13A C13 H13C 109.5 . . ?
H13B C13 H13C 109.5 . . ?
N5 C14 C15 109.1(5) . . ?
N5 C14 C17 122.8(6) . . ?
C15 C14 C17 128.1(6) . . ?
C14 C15 H15 126.5 . . ?
C16 C15 C14 107.0(6) . . ?
C16 C15 H15 126.5 . . ?
N6 C16 C15 108.0(6) . . ?
N6 C16 C18 121.7(6) . . ?
C15 C16 C18 130.2(6) . . ?
C14 C17 H17A 109.5 . . ?
C14 C17 H17B 109.5 . . ?
C14 C17 H17C 109.5 . . ?
H17A C17 H17B 109.5 . . ?
H17A C17 H17C 109.5 . . ?
H17B C17 H17C 109.5 . . ?
C16 C18 H18A 109.5 . . ?
C16 C18 H18B 109.5 . . ?
C16 C18 H18C 109.5 . . ?
H18A C18 H18B 109.5 . . ?
H18A C18 H18C 109.5 . . ?
H18B C18 H18C 109.5 . . ?
N2 B1 N4 110.2(5) . . ?
N2 B1 N6 108.4(5) . . ?
N2 B1 H1 114(4) . . ?
N4 B1 H1 109(3) . . ?
N6 B1 N4 108.3(5) . . ?
N6 B1 H1 107(3) . . ?

loop_
_geom_bond_atom_site_label_1
_geom_bond_atom_site_label_2
_geom_bond_distance
_geom_bond_site_symmetry_2
_geom_bond_publ_flag
Au1 W1 2.7974(4) . ?
Au1 Cl1 2.268(2) . ?
Au1 C1 2.007(8) . ?
W1 N1 2.182(5) . ?
W1 N3 2.186(5) . ?
W1 N5 2.211(5) . ?
W1 C1 1.876(6) . ?
W1 C2 1.987(8) . ?
W1 C3 1.997(7) . ?
F1 C1 1.318(7) . ?
O1 C2 1.150(8) . ?
O2 C3 1.137(8) . ?
N1 N2 1.391(6) . ?
N1 C4 1.344(8) . ?
N2 C6 1.353(8) . ?
N2 B1 1.526(9) . ?
N3 N4 1.373(7) . ?
N3 C9 1.354(8) . ?
N4 C11 1.354(8) . ?
N4 B1 1.538(9) . ?
N5 N6 1.370(6) . ?
N5 C14 1.359(7) . ?
N6 C16 1.347(8) . ?
N6 B1 1.534(8) . ?
C4 C5 1.387(9) . ?
C4 C7 1.496(9) . ?
C5 H5 0.9300 . ?
C5 C6 1.364(9) . ?
C6 C8 1.490(9) . ?
C7 H7A 0.9600 . ?
C7 H7B 0.9600 . ?
C7 H7C 0.9600 . ?
C8 H8A 0.9600 . ?
C8 H8B 0.9600 . ?
C8 H8C 0.9600 . ?
C9 C10 1.378(10) . ?
C9 C12 1.496(10) . ?
C10 H10 0.9300 . ?
C10 C11 1.378(10) . ?
C11 C13 1.477(10) . ?
C12 H12A 0.9600 . ?
C12 H12B 0.9600 . ?
C12 H12C 0.9600 . ?
C13 H13A 0.9600 . ?
C13 H13B 0.9600 . ?
C13 H13C 0.9600 . ?
C14 C15 1.381(9) . ?
C14 C17 1.489(8) . ?
C15 H15 0.9300 . ?
C15 C16 1.360(9) . ?
C16 C18 1.490(8) . ?
C17 H17A 0.9600 . ?
C17 H17B 0.9600 . ?
C17 H17C 0.9600 . ?
C18 H18A 0.9600 . ?
C18 H18B 0.9600 . ?
C18 H18C 0.9600 . ?
B1 H1 1.08(6) . ?

loop_
_exptl_oxdiff_crystal_face_indexfrac_h
_exptl_oxdiff_crystal_face_indexfrac_k
_exptl_oxdiff_crystal_face_indexfrac_l
_exptl_oxdiff_crystal_face_x
_exptl_oxdiff_crystal_face_y
_exptl_oxdiff_crystal_face_z
-6.4007 3.9988 27.6536 0.1245 0.5183 0.8461
-5.2418 -4.9268 27.2443 0.2171 0.9046 0.3669
2.6576 -14.1496 -4.4805 0.1237 0.5159 -0.8477
6.2865 -1.0139 -28.7936 -0.1632 -0.6796 -0.7152
0.7091 13.3674 -10.8054 -0.2077 -0.8658 0.4552
-4.2112 12.8781 12.4497 -0.0620 -0.2588 0.9639
-14.7291 -0.4580 -5.2974 0.9426 -0.3337 0.0091
15.9130 -0.7098 -0.8070 -0.9510 0.2283 -0.2083
11.5621 5.8654 10.7605 -0.8851 0.2123 0.4142
9.2190 -9.9154 -17.3682 -0.2619 0.0632 -0.9630
